data_4336473
loop_
_publ_author_name
'Marco Taddei'
'Anna Donnadio'
'Ferdinando Costantino'
'Riccardo Vivani'
'Mario Casciola'

_publ_contact_author_address
;
Dipartimento di Chimica 
Universita di Perugia 
Via Elce di Sotto, 8, 06123, Perugia (Italy)
;
_publ_contact_author_email marcotaddei@hotmail.com
_publ_contact_author_name 'Marco Taddei'
_publ_section_title
;
 Synthesis, Crystal Structure, and Proton Conductivity of One-Dimensional,
 Two-Dimensional, and Three-Dimensional Zirconium Phosphonates Based on
 Glyphosate and Glyphosine
;
_journal_name_full 'Inorganic Chemistry'
_journal_page_first 12131
_journal_page_last 12139
_journal_paper_doi 10.1021/ic4019597
_journal_volume 52
_journal_year 2013
_chemical_formula_moiety Zr3H8[(O3PCH2)2NCH2COO]4?2H2O
_chemical_formula_sum 'C16 N4 O34 P8 Zr3'
_chemical_formula_weight 1313.62
_space_group_IT_number 2
_symmetry_cell_setting triclinic
_symmetry_space_group_name_Hall '-P 1'
_symmetry_space_group_name_H-M 'P -1'
_audit_creation_method 'from EXP file using GSAS2CIF'
_cell_angle_alpha 111.9593(30)
_cell_angle_beta 96.402(5)
_cell_angle_gamma 94.8633(30)
_cell_formula_units_Z 1
_cell_length_a 5.37697(24)
_cell_length_b 13.3379(7)
_cell_length_c 15.5360(5)
_cell_measurement_temperature 298
_cell_volume 1017.21(8)
_computing_structure_refinement GSAS
_computing_structure_solution FOX
_diffrn_ambient_temperature 298
_diffrn_radiation_polarisn_ratio 0.5
_diffrn_radiation_probe x-ray
_diffrn_radiation_type CuK\a
_diffrn_radiation_wavelength 1.54056
_pd_calc_method 'Rietveld Refinement'
_pd_phase_name 2
_pd_proc_ls_prof_R_factor 0.0302
_pd_proc_ls_prof_wR_expected 0.0178
_pd_proc_ls_prof_wR_factor 0.0397
_refine_ls_goodness_of_fit_all 2.55
_refine_ls_matrix_type full
_refine_ls_number_parameters 121
_refine_ls_number_restraints 100
_refine_ls_R_Fsqd_factor 0.03507
_refine_ls_shift/su_max 0.09
_refine_ls_shift/su_mean 0.01
_cod_data_source_file ic4019597_si_001_3.cif
_cod_data_source_block compound_2
_cod_original_cell_volume 1017.21(5)
_cod_database_code 4336473

loop_
_symmetry_equiv_pos_site_id
_symmetry_equiv_pos_as_xyz
1 +x,+y,+z
-1 -x,-y,-z

loop_
_atom_site_type_symbol
_atom_site_label
_atom_site_fract_x
_atom_site_fract_y
_atom_site_fract_z
_atom_site_occupancy
_atom_site_thermal_displace_type
_atom_site_U_iso_or_equiv
_atom_site_site_symmetry_multiplicity
Zr Zr1 0.7278(9) 0.10242(34) 0.40734(25) 1.0 Uiso 0.0143(7) 2
Zr Zr2 -0.5 1.0 0.0 1.0 Uiso 0.0143(7) 1
P P1 -0.0178(17) 0.8570(6) 0.0372(6) 1.0 Uiso 0.0143(7) 2
O O2 0.2648(26) 0.9028(12) 0.0415(10) 1.0 Uiso 0.0143(7) 2
O O3 -0.1882(22) 0.9379(12) 0.0360(10) 1.0 Uiso 0.0143(7) 2
O O4 -0.105(4) 0.7488(13) -0.0522(11) 1.0 Uiso 0.0143(7) 2
C C5 -0.0589(27) 0.8329(15) 0.1383(12) 1.0 Uiso 0.0143(7) 2
N N6 0.1448(24) 0.7808(12) 0.1670(9) 1.0 Uiso 0.0143(7) 2
C C7 0.1123(32) 0.7816(12) 0.2661(10) 1.0 Uiso 0.0143(7) 2
P P8 0.1991(15) 0.9234(6) 0.3672(5) 1.0 Uiso 0.0143(7) 2
O O9 -0.0017(25) 1.0017(11) 0.3595(10) 1.0 Uiso 0.0143(7) 2
O O10 0.2004(29) 0.9067(12) 0.4609(8) 1.0 Uiso 0.0143(7) 2
O O11 0.4570(24) 0.9749(9) 0.3637(9) 1.0 Uiso 0.0143(7) 2
C C12 0.120(4) 0.6604(14) 0.0970(11) 1.0 Uiso 0.0143(7) 2
C C13 0.3405(30) 0.6063(11) 0.1184(12) 1.0 Uiso 0.0143(7) 2
O O14 0.3041(34) 0.5071(13) 0.1020(12) 1.0 Uiso 0.0143(7) 2
O O15 0.5491(35) 0.6642(16) 0.1668(13) 1.0 Uiso 0.0143(7) 2
P P16 0.2801(17) 0.2880(6) 0.4792(5) 1.0 Uiso 0.0143(7) 2
O O17 0.3606(33) 0.3617(14) 0.5818(11) 1.0 Uiso 0.0143(7) 2
O O18 0.0202(23) 0.2323(10) 0.4647(10) 1.0 Uiso 0.0143(7) 2
O O19 0.4646(26) 0.2077(10) 0.4527(9) 1.0 Uiso 0.0143(7) 2
C C20 0.2367(33) 0.3755(15) 0.4027(11) 1.0 Uiso 0.0143(7) 2
N N21 0.3275(26) 0.3389(11) 0.3164(9) 1.0 Uiso 0.0143(7) 2
C C22 0.2662(29) 0.2284(12) 0.2616(11) 1.0 Uiso 0.0143(7) 2
P P23 0.5640(16) 0.1899(6) 0.2310(5) 1.0 Uiso 0.0143(7) 2
O O24 0.7619(32) 0.3022(12) 0.2569(12) 1.0 Uiso 0.0143(7) 2
O O25 0.6623(26) 0.1271(11) 0.2863(8) 1.0 Uiso 0.0143(7) 2
O O26 0.5367(27) 0.1185(11) 0.1304(7) 1.0 Uiso 0.0143(7) 2
C C27 0.275(4) 0.4078(16) 0.2559(14) 1.0 Uiso 0.0143(7) 2
C C28 0.0828(32) 0.4877(16) 0.2881(10) 1.0 Uiso 0.0143(7) 2
O O29 0.018(4) 0.5080(17) 0.3621(11) 1.0 Uiso 0.0143(7) 2
O O30 0.0391(32) 0.5482(16) 0.2455(13) 1.0 Uiso 0.0143(7) 2
O Ow 0.575(4) 0.3725(18) 0.0594(15) 1.0 Uiso 0.0143(7) 2

loop_
_atom_type_symbol
_atom_type_number_in_cell
_atom_type_scat_dispersion_real
_atom_type_scat_dispersion_imag
_atom_type_scat_Cromer_Mann_a1
_atom_type_scat_Cromer_Mann_a2
_atom_type_scat_Cromer_Mann_a3
_atom_type_scat_Cromer_Mann_a4
_atom_type_scat_Cromer_Mann_b1
_atom_type_scat_Cromer_Mann_b2
_atom_type_scat_Cromer_Mann_b3
_atom_type_scat_Cromer_Mann_b4
_atom_type_scat_Cromer_Mann_c
_atom_type_scat_source
P 8.0 0.000 0.000 6.43450 1.90670 4.17910 27.1570 1.78000 0.52600 1.49080 68.1645 1.11490 International_Tables_Vol_C
O 34.0 0.000 0.000 3.04850 13.2771 2.28680 5.70110 1.54630 0.32390 0.86700 32.9089 0.25080 International_Tables_Vol_C
C 16.0 0.000 0.000 2.31000 20.8439 1.02000 10.2075 1.58860 0.56870 0.86500 51.6512 0.21560 International_Tables_Vol_C
N 4.0 0.000 0.000 12.2126 0.00570 3.13220 9.89330 2.01250 28.9975 1.16630 0.58260 -11.529 International_Tables_Vol_C
Zr 3.0 0.000 0.000 17.8765 1.27618 10.9480 11.9160 5.41732 0.11762 3.65721 87.6627 2.06929 International_Tables_Vol_C

loop_
_geom_angle_atom_site_label_1
_geom_angle_atom_site_label_2
_geom_angle_atom_site_label_3
_geom_angle
_geom_angle_site_symmetry_1
_geom_angle_site_symmetry_3
_geom_angle_publ_flag
O2 P1 O3 111.2(6) 1_555 1_555 n
O2 P1 O4 111.0(6) 1_555 1_555 n
O2 P1 C5 111.0(6) 1_555 1_555 n
O3 P1 O4 109.2(7) 1_555 1_555 n
O3 P1 C5 104.6(6) 1_555 1_555 n
O4 P1 C5 109.6(7) 1_555 1_555 n
P1 O2 Zr2 145.1(9) 1_555 1_655 n
P1 O3 Zr2 159.4(10) 1_555 1_555 n
P1 C5 N6 112.5(6) 1_555 1_555 n
C5 N6 C7 107.7(7) 1_555 1_555 n
C5 N6 C12 109.3(8) 1_555 1_555 n
C7 N6 C12 108.3(8) 1_555 1_555 n
N6 C7 P8 114.2(7) 1_555 1_555 n
C7 P8 O9 110.6(6) 1_555 1_555 n
C7 P8 O10 107.5(6) 1_555 1_555 n
C7 P8 O11 110.2(5) 1_555 1_555 n
O9 P8 O10 109.9(6) 1_555 1_555 n
O9 P8 O11 108.7(6) 1_555 1_555 n
O10 P8 O11 110.0(6) 1_555 1_555 n
P8 O9 Zr1 154.5(9) 1_555 1_465 n
P8 O10 Zr1 169.3(10) 1_555 -1_666 n
P8 O11 Zr1 150.9(8) 1_555 1_565 n
N6 C12 C13 111.2(8) 1_555 1_555 n
C12 C13 O14 118.5(8) 1_555 1_555 n
C12 C13 O15 120.4(9) 1_555 1_555 n
O14 C13 O15 120.0(8) 1_555 1_555 n
O17 P16 O18 110.0(6) 1_555 1_555 n
O17 P16 O19 107.7(7) 1_555 1_555 n
O17 P16 C20 110.2(7) 1_555 1_555 n
O18 P16 O19 111.4(6) 1_555 1_555 n
O18 P16 C20 101.4(6) 1_555 1_555 n
O19 P16 C20 116.0(5) 1_555 1_555 n
P16 O18 Zr1 155.9(9) 1_555 1_455 n
P16 O19 Zr1 174.8(8) 1_555 1_555 n
P16 C20 N21 116.9(7) 1_555 1_555 n
C20 N21 C22 115.9(8) 1_555 1_555 n
C20 N21 C27 114.8(6) 1_555 1_555 n
C22 N21 C27 110.6(9) 1_555 1_555 n
N21 C22 P23 102.3(7) 1_555 1_555 n
C22 P23 O24 108.1(6) 1_555 1_555 n
C22 P23 O25 109.6(6) 1_555 1_555 n
C22 P23 O26 110.5(6) 1_555 1_555 n
O24 P23 O25 109.4(6) 1_555 1_555 n
O24 P23 O26 111.6(6) 1_555 1_555 n
O25 P23 O26 107.6(7) 1_555 1_555 n
P23 O25 Zr1 151.8(8) 1_555 1_555 n
P23 O26 Zr2 170.5(10) 1_555 1_645 n
N21 C27 C28 115.2(6) 1_555 1_555 n
C27 C28 O29 120.5(8) 1_555 1_555 n
C27 C28 O30 118.7(7) 1_555 1_555 n
O29 C28 O30 118.9(12) 1_555 1_555 n
O9 Zr1 O10 90.6(4) 1_645 -1_666 n
O9 Zr1 O11 91.5(5) 1_645 1_545 n
O9 Zr1 O18 87.6(5) 1_645 1_655 n
O9 Zr1 O19 177.5(6) 1_645 1_555 n
O9 Zr1 O25 92.9(5) 1_645 1_555 n
O10 Zr1 O11 91.0(4) -1_666 1_545 n
O10 Zr1 O18 83.5(5) -1_666 1_655 n
O10 Zr1 O19 91.1(5) -1_666 1_555 n
O10 Zr1 O25 174.5(6) -1_666 1_555 n
O11 Zr1 O18 174.3(6) 1_545 1_655 n
O11 Zr1 O19 90.3(5) 1_545 1_555 n
O11 Zr1 O25 93.2(5) 1_545 1_555 n
O18 Zr1 O19 90.7(4) 1_655 1_555 n
O18 Zr1 O25 92.4(5) 1_655 1_555 n
O19 Zr1 O25 85.2(4) 1_555 1_555 n
O2 Zr2 O2 180.0 1_455 -1_575 n
O2 Zr2 O3 92.17(34) 1_455 1_555 n
O2 Zr2 O3 87.83(34) 1_455 -1_475 n
O2 Zr2 O26 89.0(4) 1_455 1_465 n
O2 Zr2 O26 91.0(4) 1_455 -1_565 n
O2 Zr2 O3 87.83(34) -1_575 1_555 n
O2 Zr2 O3 92.17(34) -1_575 -1_475 n
O2 Zr2 O26 91.0(4) -1_575 1_465 n
O2 Zr2 O26 89.0(4) -1_575 -1_565 n
O3 Zr2 O3 180.0 1_555 -1_475 n
O3 Zr2 O26 92.1(4) 1_555 1_465 n
O3 Zr2 O26 87.9(4) 1_555 -1_565 n
O3 Zr2 O26 87.9(4) -1_475 1_465 n
O3 Zr2 O26 92.1(4) -1_475 -1_565 n
O26 Zr2 O26 179.9604 1_465 -1_565 n

loop_
_geom_bond_atom_site_label_1
_geom_bond_atom_site_label_2
_geom_bond_distance
_geom_bond_site_symmetry_2
_geom_bond_publ_flag
P1 O2 1.574(12) 1_555 n
P1 O3 1.477(10) 1_555 n
P1 O4 1.572(14) 1_555 n
P1 C5 1.751(13) 1_555 n
O2 P1 1.574(12) 1_555 n
O2 Zr2 2.056(9) 1_655 n
O3 P1 1.477(10) 1_555 n
O3 Zr2 2.045(9) 1_555 n
O4 P1 1.572(14) 1_555 n
O4 Ow 2.848(27) -1_565 n
C5 P1 1.751(13) 1_555 n
C5 N6 1.460(14) 1_555 n
N6 C5 1.460(14) 1_555 n
N6 C7 1.564(13) 1_555 n
N6 C12 1.550(14) 1_555 n
C7 N6 1.564(13) 1_555 n
C7 P8 1.931(14) 1_555 n
P8 C7 1.931(14) 1_555 n
P8 O9 1.590(10) 1_555 n
P8 O10 1.552(10) 1_555 n
P8 O11 1.510(11) 1_555 n
O9 P8 1.590(10) 1_555 n
O9 Zr1 2.074(10) 1_465 n
O10 P8 1.552(10) 1_555 n
O10 Zr1 2.091(10) -1_666 n
O11 P8 1.510(11) 1_555 n
O11 Zr1 1.993(11) 1_565 n
C12 N6 1.550(14) 1_555 n
C12 C13 1.508(15) 1_555 n
C13 C12 1.508(15) 1_555 n
C13 O14 1.244(15) 1_555 n
C13 O15 1.285(15) 1_555 n
O14 C13 1.244(15) 1_555 n
O14 O30 2.690(15) 1_555 n
O14 Ow 2.355(25) 1_555 n
O15 C13 1.285(15) 1_555 n
P16 O17 1.516(14) 1_555 n
P16 O18 1.478(11) 1_555 n
P16 O19 1.497(10) 1_555 n
P16 C20 1.962(13) 1_555 n
O17 P16 1.516(14) 1_555 n
O17 O29 2.792(24) -1_566 n
O18 P16 1.478(11) 1_555 n
O18 Zr1 2.082(11) 1_455 n
O19 P16 1.497(10) 1_555 n
O19 Zr1 2.071(10) 1_555 n
C20 P16 1.962(13) 1_555 n
C20 N21 1.405(14) 1_555 n
N21 C20 1.405(14) 1_555 n
N21 C22 1.386(14) 1_555 n
N21 C27 1.562(14) 1_555 n
C22 N21 1.386(14) 1_555 n
C22 P23 1.783(14) 1_555 n
P23 C22 1.783(14) 1_555 n
P23 O24 1.649(14) 1_555 n
P23 O25 1.494(10) 1_555 n
P23 O26 1.478(10) 1_555 n
O24 P23 1.649(14) 1_555 n
O24 O29 2.758(24) 1_655 n
O25 P23 1.494(10) 1_555 n
O25 Zr1 2.026(10) 1_555 n
O26 P23 1.478(10) 1_555 n
O26 Zr2 2.026(9) 1_645 n
C27 N21 1.562(14) 1_555 n
C27 C28 1.535(14) 1_555 n
C28 C27 1.535(14) 1_555 n
C28 O29 1.178(14) 1_555 n
C28 O30 1.240(15) 1_555 n
O29 O17 2.792(24) -1_566 n
O29 O24 2.758(24) 1_455 n
O29 C28 1.178(14) 1_555 n
O30 O14 2.690(15) 1_555 n
O30 C28 1.240(15) 1_555 n
Zr1 O9 2.074(10) 1_645 n
Zr1 O10 2.091(10) -1_666 n
Zr1 O11 1.993(11) 1_545 n
Zr1 O18 2.082(11) 1_655 n
Zr1 O19 2.071(10) 1_555 n
Zr1 O25 2.026(10) 1_555 n
Zr2 O2 2.056(9) 1_455 n
Zr2 O2 2.056(9) -1_575 n
Zr2 O3 2.045(9) 1_555 n
Zr2 O3 2.045(9) -1_475 n
Zr2 O26 2.026(9) 1_465 n
Zr2 O26 2.026(9) -1_565 n
Ow O4 2.848(27) -1_565 n
Ow O14 2.355(25) 1_555 n
